data_4130071
loop_
_publ_author_name
'Mitra, Shouvik'
'Kandambeth, Sharath'
'Biswal, Bishnu P.'
'Khayum M, Abdul'
'Choudhury, Chandan K.'
'Mehta, Mihir'
'Kaur, Gagandeep'
'Banerjee, Subhrashis'
'Prabhune, Asmita'
'Verma, Sandeep'
'Roy, Sudip'
'Kharul, Ulhas K.'
'Banerjee, Rahul'

_publ_section_title
;
 Self-Exfoliated Guanidinium-Based Ionic Covalent Organic Nanosheets
 (iCONs).
;
_journal_issue 8
_journal_name_full 'Journal of the American Chemical Society'
_journal_page_first 2823
_journal_page_last 2828
_journal_paper_doi 10.1021/jacs.5b13533
_journal_volume 138
_journal_year 2016
_chemical_formula_moiety 'C H6 N6, Br'
_chemical_formula_sum 'C H6 Br N6'
_chemical_formula_weight 182.02
_chemical_name_systematic GT-Br
_space_group_crystal_system hexagonal
_space_group_IT_number 176
_space_group_name_Hall '-P 6c'
_space_group_name_H-M_alt 'P 63/m'
_atom_sites_solution_hydrogens geom
_atom_sites_solution_primary direct
_atom_sites_solution_secondary difmap
_audit_creation_date 2015-12-21
_audit_creation_method
;
  Olex2 1.2-ac2
  (compiled Nov  7 2012 10:34:12, GUI svn.r4372)
;
_cell_angle_alpha 90.00
_cell_angle_beta 90.00
_cell_angle_gamma 120.00
_cell_formula_units_Z 2
_cell_length_a 7.7196(5)
_cell_length_b 7.7196(5)
_cell_length_c 6.2784(6)
_cell_measurement_reflns_used 419
_cell_measurement_temperature 298
_cell_measurement_theta_max 28.2370
_cell_measurement_theta_min 4.4340
_cell_volume 324.02(4)
_computing_cell_refinement
;
CrysAlisPro, Agilent Technologies,
Version 1.171.37.35 (release 13-08-2014 CrysAlis171 .NET)
(compiled Aug 13 2014,18:06:01)
;
_computing_data_collection
;
CrysAlisPro, Agilent Technologies,
Version 1.171.37.35 (release 13-08-2014 CrysAlis171 .NET)
(compiled Aug 13 2014,18:06:01)
;
_computing_data_reduction
;
CrysAlisPro, Agilent Technologies,
Version 1.171.37.35 (release 13-08-2014 CrysAlis171 .NET)
(compiled Aug 13 2014,18:06:01)
;
_computing_molecular_graphics
;
O. V. Dolomanov, L. J. Bourhis, R. J. Gildea, J. A. K. Howard and H. Puschmann,
OLEX2: a complete structure solution, refinement and analysis program.
J. Appl. Cryst. (2009). 42, 339-341.
;
_computing_publication_material
;
O. V. Dolomanov, L. J. Bourhis, R. J. Gildea, J. A. K. Howard and H. Puschmann,
OLEX2: a complete structure solution, refinement and analysis program.
J. Appl. Cryst. (2009). 42, 339-341.
;
_computing_structure_refinement
;
SHELXL, G.M. Sheldrick, Acta Cryst.
(2008). A64, 112-122
;
_computing_structure_solution
;
SHELXS, G.M. Sheldrick, Acta Cryst.
(2008). A64, 112-122
;
_diffrn_ambient_temperature 298
_diffrn_detector 'CCD plate'
_diffrn_detector_area_resol_mean 16.1640
_diffrn_detector_type Eos
_diffrn_measured_fraction_theta_full 0.9940
_diffrn_measured_fraction_theta_max 0.8852
_diffrn_measurement_details
;
#__ type_ start__ end____ width___ exp.time_
  1 omega   69.00   97.00   1.0000    5.9450
omega____ theta____ kappa____ phi______ frames
    -       19.9032  178.0000 -180.0000 28

#__ type_ start__ end____ width___ exp.time_
  2 omega  -42.00   50.00   1.0000    5.9450
omega____ theta____ kappa____ phi______ frames
    -       19.9032  -77.0000  -30.0000 92
;
_diffrn_measurement_device 'four-circle diffractometer'
_diffrn_measurement_device_type 'SuperNova, Dual, Cu at zero, Eos'
_diffrn_measurement_method '\w scans'
_diffrn_orient_matrix_UB_11 0.0649387000
_diffrn_orient_matrix_UB_12 0.1051419000
_diffrn_orient_matrix_UB_13 -0.0023880000
_diffrn_orient_matrix_UB_21 -0.0782185000
_diffrn_orient_matrix_UB_22 0.0144438000
_diffrn_orient_matrix_UB_23 0.0388880000
_diffrn_orient_matrix_UB_31 0.0300006000
_diffrn_orient_matrix_UB_32 -0.0027804000
_diffrn_orient_matrix_UB_33 0.1059939000
_diffrn_radiation_monochromator mirror
_diffrn_radiation_probe x-ray
_diffrn_radiation_type 'Mo K\a'
_diffrn_radiation_wavelength 0.71073
_diffrn_reflns_av_R_equivalents 0.0653
_diffrn_reflns_av_unetI/netI 0.0675
_diffrn_reflns_limit_h_max 10
_diffrn_reflns_limit_h_min -5
_diffrn_reflns_limit_k_max 8
_diffrn_reflns_limit_k_min -6
_diffrn_reflns_limit_l_max 8
_diffrn_reflns_limit_l_min -4
_diffrn_reflns_number 707
_diffrn_reflns_theta_full 29.07
_diffrn_reflns_theta_max 29.07
_diffrn_reflns_theta_min 3.05
_diffrn_source 'SuperNova (Mo) X-ray Source'
_exptl_absorpt_coefficient_mu 6.254
_exptl_absorpt_correction_T_max 0.286
_exptl_absorpt_correction_T_min 0.243
_exptl_absorpt_correction_type multi-scan
_exptl_absorpt_process_details
;
CrysAlisPro, Agilent Technologies,
Version 1.171.37.35 (release 13-08-2014 CrysAlis171 .NET)
(compiled Aug 13 2014,18:06:01)
Empirical absorption correction using spherical harmonics,
 implemented in SCALE3 ABSPACK scaling algorithm.
;
_exptl_crystal_colour 'clear colourless'
_exptl_crystal_colour_lustre clear
_exptl_crystal_colour_primary colourless
_exptl_crystal_density_diffrn 1.866
_exptl_crystal_density_method 'not measured'
_exptl_crystal_description needle
_exptl_crystal_F_000 178
_exptl_crystal_size_max 0.5
_exptl_crystal_size_mid 0.2
_exptl_crystal_size_min 0.2
_refine_diff_density_max 1.137
_refine_diff_density_min -0.649
_refine_diff_density_rms 0.145
_refine_ls_extinction_method none
_refine_ls_goodness_of_fit_ref 1.087
_refine_ls_hydrogen_treatment mixed
_refine_ls_matrix_type full
_refine_ls_number_parameters 18
_refine_ls_number_reflns 280
_refine_ls_number_restraints 0
_refine_ls_restrained_S_all 1.087
_refine_ls_R_factor_all 0.0607
_refine_ls_R_factor_gt 0.0506
_refine_ls_shift/su_max 0.000
_refine_ls_shift/su_mean 0.000
_refine_ls_structure_factor_coef Fsqd
_refine_ls_weighting_details 'calc w=1/[\s^2^(Fo^2^)+(0.0656P)^2^+0.0000P] where P=(Fo^2^+2Fc^2^)/3'
_refine_ls_weighting_scheme calc
_refine_ls_wR_factor_gt 0.1240
_refine_ls_wR_factor_ref 0.1369
_reflns_number_gt 231
_reflns_number_total 280
_reflns_threshold_expression >2sigma(I)
_cod_data_source_file ja5b13533_si_002.cif
_cod_data_source_block TG-Br
_cod_original_cell_volume 324.02(5)
_cod_database_code 4130071
_chemical_oxdiff_formula 'C12 H14 N1 Br1'
_reflns_odcompleteness_completeness 99.40
_reflns_odcompleteness_iscentric 1
_reflns_odcompleteness_theta 26.32
_olex2_refinement_description
;
1. Fixed Uiso
 At 1.2 times of:
  H of N3, H1 of N1
2. Others
 Fixed Sof: H(0.5)
3.a Rotating group:
 N3(H)
3.b Aromatic/amide H refined with riding coordinates:
 N1(H1)
;

loop_
_space_group_symop_id
_space_group_symop_operation_xyz
1 'x, y, z'
2 'x-y, x, z+1/2'
3 '-y, x-y, z'
4 '-x, -y, z+1/2'
5 '-x+y, -x, z'
6 'y, -x+y, z+1/2'
7 '-x, -y, -z'
8 '-x+y, -x, -z-1/2'
9 'y, -x+y, -z'
10 'x, y, -z-1/2'
11 'x-y, x, -z'
12 '-y, x-y, -z-1/2'

loop_
_atom_site_label
_atom_site_type_symbol
_atom_site_fract_x
_atom_site_fract_y
_atom_site_fract_z
_atom_site_U_iso_or_equiv
_atom_site_adp_type
_atom_site_occupancy
_atom_site_symmetry_multiplicity
_atom_site_calc_flag
_atom_site_refinement_flags
Br1 Br -0.3333 0.3333 -0.2500 0.0391(5) Uani 1 6 d S
C2 C 0.0000 0.0000 0.2500 0.027(2) Uani 1 6 d S
N1 N -0.1796(8) -0.0177(8) 0.2500 0.0341(13) Uani 1 2 d S
H1 H -0.2859 -0.1335 0.2500 0.041 Uiso 1 2 calc SR
N3 N -0.1921(9) 0.1601(8) 0.2500 0.0430(17) Uani 1 2 d S
H H -0.2744 0.1522 0.1525 0.052 Uiso 0.50 1 d PR

loop_
_atom_site_aniso_label
_atom_site_aniso_U_11
_atom_site_aniso_U_22
_atom_site_aniso_U_33
_atom_site_aniso_U_23
_atom_site_aniso_U_13
_atom_site_aniso_U_12
Br1 0.0286(6) 0.0286(6) 0.0600(9) 0.000 0.000 0.0143(3)
C2 0.030(3) 0.030(3) 0.020(5) 0.000 0.000 0.0152(17)
N1 0.030(3) 0.031(3) 0.042(3) 0.000 0.000 0.016(2)
N3 0.047(4) 0.039(4) 0.056(4) 0.000 0.000 0.031(3)

loop_
_atom_type_symbol
_atom_type_description
_atom_type_scat_dispersion_real
_atom_type_scat_dispersion_imag
_atom_type_scat_source
C C 0.0033 0.0016 'International Tables Vol C Tables 4.2.6.8 and 6.1.1.4'
H H 0.0000 0.0000 'International Tables Vol C Tables 4.2.6.8 and 6.1.1.4'
Br Br -0.2901 2.4595 'International Tables Vol C Tables 4.2.6.8 and 6.1.1.4'
N N 0.0061 0.0033 'International Tables Vol C Tables 4.2.6.8 and 6.1.1.4'

loop_
_geom_angle_atom_site_label_1
_geom_angle_atom_site_label_2
_geom_angle_atom_site_label_3
_geom_angle
_geom_angle_site_symmetry_1
_geom_angle_site_symmetry_3
N1 C2 N1 119.998(1) 8_556 3
N1 C2 N1 120.001(1) . 3
N1 C2 N1 120.0 . 8_556
C2 N1 N3 118.2(5) . .

loop_
_geom_bond_atom_site_label_1
_geom_bond_atom_site_label_2
_geom_bond_distance
_geom_bond_site_symmetry_2
C2 N1 1.324(5) 3
C2 N1 1.324(5) 8_556
C2 N1 1.324(5) .
N1 N3 1.423(7) .
